data_9008365
loop_
_publ_author_name
'McCusker, L. B.'
'Baerlocher, C.'

_publ_section_title
;Rietveld refinement of the crystal structure of the new zeolite mineral
 gobbinsite Locality: County Antrim, Northern Ireland
;
_journal_name_full 'Zeitschrift fur Kristallographie'
_journal_page_first 281
_journal_page_last 289
_journal_volume 171
_journal_year 1985
_chemical_compound_source 'County Antrim, Northern Ireland'
_chemical_formula_sum 'Al3 Ca0.3 H12 K1.125 Na1.3 O21.325 Si5'
_chemical_name_mineral Gobbinsite
_space_group_IT_number 31
_symmetry_space_group_name_Hall 'P 2ac -2'
_symmetry_space_group_name_H-M 'P m n 21'
_cell_angle_alpha 90
_cell_angle_beta 90
_cell_angle_gamma 90
_cell_formula_units_Z 2
_cell_length_a 10.108
_cell_length_b 9.766
_cell_length_c 10.171
_cell_volume 1004.027
_database_code_amcsd 0010927
_exptl_crystal_density_diffrn 2.185
_cod_original_formula_sum 'Na1.3 K1.125 (Al3 Si5) O21.325 Ca.3 H12'
_cod_database_code 9008365

loop_
_space_group_symop_operation_xyz
x,y,z
1/2+x,-y,1/2+z
-x,y,z
1/2-x,-y,1/2+z

loop_
_atom_site_label
_atom_site_fract_x
_atom_site_fract_y
_atom_site_fract_z
_atom_site_occupancy
_atom_site_U_iso_or_equiv
_atom_site_type_symbol
_atom_site_attached_hydrogens
Na 0.24700 0.22800 0.28400 0.65000 0.11600 Na 0
K1 0.50000 -0.07100 0.61500 0.85000 0.11600 K 0
Al1 0.15600 0.43200 -0.19100 0.37500 0.02600 Al 0
Si1 0.15600 0.43200 -0.19100 0.62500 0.02600 Si 0
Al2 0.15400 0.11000 -0.24200 0.37500 0.02600 Al 0
Si2 0.15400 0.11000 -0.24200 0.62500 0.02600 Si 0
Al3 0.34500 0.07300 0.00000 0.37500 0.02600 Al 0
Si3 0.34500 0.07300 0.00000 0.62500 0.02600 Si 0
Al4 0.34800 0.38900 0.04800 0.37500 0.02600 Al 0
Si4 0.34800 0.38900 0.04800 0.62500 0.02600 Si 0
O1 0.18600 0.27500 -0.24100 1.00000 0.02300 O 0
O2 0.00000 0.44100 -0.16200 1.00000 0.02300 O 0
O3 0.20000 0.53800 -0.30900 1.00000 0.02300 O 0
O4 0.25400 0.45900 -0.06100 1.00000 0.02300 O 0
O5 0.00000 0.07400 -0.19700 1.00000 0.02300 O 0
O6 0.19800 0.04800 -0.39400 1.00000 0.02300 O 0
O7 0.25400 0.04600 -0.13800 1.00000 0.02300 O 0
O8 0.31200 0.22600 0.05900 1.00000 0.02300 O 0
O9 0.50000 0.07300 -0.02600 1.00000 0.02300 O 0
O10 0.50000 0.41400 0.00900 1.00000 0.02300 O 0
Wat1 0.50000 0.24300 0.32100 1.00000 0.11600 O 2
Wat2 0.00000 0.39500 0.14600 0.87500 0.11600 O 2
K2 0.00000 0.39500 0.14600 0.12500 0.11600 K 0
Wat3 0.00000 0.31400 0.30600 0.90000 0.11600 O 2
Wat4 0.34100 0.27100 0.55900 0.85000 0.11600 O 2
Ca4 0.34100 0.27100 0.55900 0.15000 0.11600 Ca 0
Wat5 0.50000 0.33800 0.60000 0.85000 0.11600 O 2
K5 0.50000 0.33800 0.60000 0.15000 0.11600 K 0

loop_
_cod_changelog_entry_id
_cod_changelog_entry_author
_cod_changelog_entry_date
_cod_changelog_entry_text
1
;cod-tools version 3.8.0
Id: cif_guess_AMCSD_atom_types 9581 2023-05-17 12:35:41Z saulius
;
2023-05-18T11:40:00+03:00
;Derived atom types and hydrogen counts
from atom names that follow the AMCSD naming convention
(Wat == water, O-H == hydroxyl).
;

loop_
_cod_related_entry_id
_cod_related_entry_database
_cod_related_entry_code
1 AMCSD 0010927
